data_7242923
loop_
_publ_author_name
'Akhmadiev, Nail S.'
'Mescheryakova, Ekaterina S.'
'Akhmetova, Vnira R.'
'Ibragimov, Askhat G.'

_publ_section_title
;
 Metal-free multicomponent synthesis of novel macrocyclic tetrathiadienes
 with cyano and amino groups
;
_journal_issue 31
_journal_name_full 'RSC Advances'
_journal_page_first 18768
_journal_page_last 18775
_journal_paper_doi 10.1039/D1RA02616J
_journal_volume 11
_journal_year 2021
_chemical_formula_moiety 'C24 H22 F2 N4 S4, 4(C2 H6 O S)'
_chemical_formula_sum 'C32 H46 F2 N4 O4 S8'
_chemical_formula_weight 845.21
_space_group_crystal_system triclinic
_space_group_IT_number 2
_space_group_name_Hall '-P 1'
_space_group_name_H-M_alt 'P -1'
_atom_sites_solution_hydrogens mixed
_atom_sites_solution_primary direct
_audit_creation_date 2020-12-23
_audit_creation_method
;
Olex2 1.2
(compiled 2018.05.29 svn.r3508 for OlexSys, GUI svn.r5506)
;
_audit_update_record
;
2021-02-20 deposited with the CCDC.	2021-05-17 downloaded from the CCDC.
;
_cell_angle_alpha 103.820(7)
_cell_angle_beta 109.146(6)
_cell_angle_gamma 93.699(4)
_cell_formula_units_Z 1
_cell_length_a 8.1311(4)
_cell_length_b 11.9456(7)
_cell_length_c 12.1000(12)
_cell_measurement_reflns_used 2283
_cell_measurement_temperature 293(2)
_cell_measurement_theta_max 28.0900
_cell_measurement_theta_min 2.6700
_cell_volume 1064.98(15)
_computing_cell_refinement
;
CrysAlisPro, Agilent Technologies,
Version 1.171.37.35 (release 13-08-2014 CrysAlis171 .NET)
(compiled Aug 13 2014,18:06:01)
;
_computing_data_collection
;
CrysAlisPro, Agilent Technologies,
Version 1.171.37.35 (release 13-08-2014 CrysAlis171 .NET)
(compiled Aug 13 2014,18:06:01)
;
_computing_data_reduction
;
CrysAlisPro, Agilent Technologies,
Version 1.171.37.35 (release 13-08-2014 CrysAlis171 .NET)
(compiled Aug 13 2014,18:06:01)
;
_computing_molecular_graphics 'Olex2 (Dolomanov et al., 2009)'
_computing_publication_material 'Olex2 (Dolomanov et al., 2009)'
_computing_structure_refinement 'ShelXL (Sheldrick, 2015)'
_computing_structure_solution 'ShelXS (Sheldrick, 2008)'
_diffrn_ambient_temperature 293(2)
_diffrn_detector 'CCD plate'
_diffrn_detector_area_resol_mean 16.1709
_diffrn_detector_type Eos
_diffrn_measured_fraction_theta_full 1.000
_diffrn_measured_fraction_theta_max 1.000
_diffrn_measurement_details
;
#__ type_ start__ end____ width___ exp.time_
  1 omega    7.00   43.00   1.0000   17.7500
omega____ theta____ kappa____ phi______ frames
    -       16.9480  -19.0000   30.0000 36

#__ type_ start__ end____ width___ exp.time_
  2 omega   55.00   87.00   1.0000   17.7500
omega____ theta____ kappa____ phi______ frames
    -       16.9480   19.0000  -60.0000 32

#__ type_ start__ end____ width___ exp.time_
  3 omega    4.00   74.00   1.0000   17.7500
omega____ theta____ kappa____ phi______ frames
    -       16.9480   38.0000 -150.0000 70

#__ type_ start__ end____ width___ exp.time_
  4 omega   -7.00   21.00   1.0000   17.7500
omega____ theta____ kappa____ phi______ frames
    -       16.9480   19.0000  -60.0000 28

#__ type_ start__ end____ width___ exp.time_
  5 omega  -54.00   -6.00   1.0000   17.7500
omega____ theta____ kappa____ phi______ frames
    -       16.9480  -19.0000   30.0000 48

#__ type_ start__ end____ width___ exp.time_
  6 omega  -23.00   20.00   1.0000   17.7500
omega____ theta____ kappa____ phi______ frames
    -      -16.2449  -99.0000   30.0000 43

#__ type_ start__ end____ width___ exp.time_
  7 omega  -20.00   49.00   1.0000   17.7500
omega____ theta____ kappa____ phi______ frames
    -       16.9480  -99.0000    0.0000 69

#__ type_ start__ end____ width___ exp.time_
  8 omega  -23.00   17.00   1.0000   17.7500
omega____ theta____ kappa____ phi______ frames
    -      -16.2449  -99.0000 -150.0000 40
;
_diffrn_measurement_device 'four-circle diffractometer'
_diffrn_measurement_device_type 'Xcalibur, Eos'
_diffrn_measurement_method '\w scans'
_diffrn_orient_matrix_UB_11 -0.0017184000
_diffrn_orient_matrix_UB_12 -0.0360820000
_diffrn_orient_matrix_UB_13 0.0385529000
_diffrn_orient_matrix_UB_21 -0.0292974000
_diffrn_orient_matrix_UB_22 -0.0498175000
_diffrn_orient_matrix_UB_23 -0.0511756000
_diffrn_orient_matrix_UB_31 0.0887591000
_diffrn_orient_matrix_UB_32 -0.0069894000
_diffrn_orient_matrix_UB_33 0.0079543000
_diffrn_radiation_monochromator graphite
_diffrn_radiation_probe x-ray
_diffrn_radiation_type MoK\a
_diffrn_radiation_wavelength 0.71073
_diffrn_reflns_av_R_equivalents 0.0209
_diffrn_reflns_av_unetI/netI 0.0536
_diffrn_reflns_Laue_measured_fraction_full 0.999
_diffrn_reflns_Laue_measured_fraction_max 0.849
_diffrn_reflns_limit_h_max 9
_diffrn_reflns_limit_h_min -10
_diffrn_reflns_limit_k_max 14
_diffrn_reflns_limit_k_min -16
_diffrn_reflns_limit_l_max 16
_diffrn_reflns_limit_l_min -14
_diffrn_reflns_number 8840
_diffrn_reflns_point_group_measured_fraction_full 0.999
_diffrn_reflns_point_group_measured_fraction_max 0.849
_diffrn_reflns_theta_full 25.242
_diffrn_reflns_theta_max 29.199
_diffrn_reflns_theta_min 2.186
_diffrn_source 'Enhance (Mo) X-ray Source'
_exptl_absorpt_coefficient_mu 0.466
_exptl_absorpt_correction_T_max 1.00000
_exptl_absorpt_correction_T_min 0.94759
_exptl_absorpt_correction_type multi-scan
_exptl_absorpt_process_details
;
CrysAlisPro, Agilent Technologies,
Version 1.171.37.35 (release 13-08-2014 CrysAlis171 .NET)
(compiled Aug 13 2014,18:06:01)
Empirical absorption correction using spherical harmonics,
 implemented in SCALE3 ABSPACK scaling algorithm.
;
_exptl_crystal_colour colourless
_exptl_crystal_density_diffrn 1.318
_exptl_crystal_description prizm
_exptl_crystal_F_000 444
_refine_diff_density_max 0.338
_refine_diff_density_min -0.370
_refine_diff_density_rms 0.047
_refine_ls_extinction_method none
_refine_ls_goodness_of_fit_ref 0.877
_refine_ls_hydrogen_treatment constr
_refine_ls_matrix_type full
_refine_ls_number_parameters 250
_refine_ls_number_reflns 4905
_refine_ls_number_restraints 21
_refine_ls_restrained_S_all 0.875
_refine_ls_R_factor_all 0.0815
_refine_ls_R_factor_gt 0.0477
_refine_ls_shift/su_max 0.003
_refine_ls_shift/su_mean 0.001
_refine_ls_structure_factor_coef Fsqd
_refine_ls_weighting_details 'w=1/[\s^2^(Fo^2^)+(0.1000P)^2^] where P=(Fo^2^+2Fc^2^)/3'
_refine_ls_weighting_scheme calc
_refine_ls_wR_factor_gt 0.1315
_refine_ls_wR_factor_ref 0.1572
_reflns_Friedel_coverage 0.000
_reflns_number_gt 3195
_reflns_number_total 4905
_reflns_threshold_expression 'I > 2\s(I)'
_cod_data_source_file d1ra02616j2.cif
_cod_data_source_block ans-687
_cod_original_cell_volume 1064.98(14)
_cod_database_code 7242923
_shelx_shelxl_version_number 2018/3
_shelx_space_group_comment
;
The symmetry employed for this shelxl refinement is uniquely defined
by the following loop, which should always be used as a source of
symmetry information in preference to the above space-group names.
They are only intended as comments.
;
_olex2_refinement_description
;
1. Fixed Uiso
 At 1.2 times of:
  All C(H) groups, All C(H,H) groups, All N(H,H) groups
 At 1.5 times of:
  All C(H,H,H,H,H,H) groups
2. Rigid body (RIGU) restrains
 S3A, S3, O2, C16, C17
 with sigma for 1-2 distances of 0.004 and sigma for 1-3 distances of 0.004
3. Others
 Sof(S3A)=1-FVAR(1)
 Sof(S3)=FVAR(1)
 Fixed Sof: S2(0.6154) H14A(0.6154) H14B(0.6154) H14C(0.6154) H14D(0.3846)
 H14E(0.3846) H14F(0.3846) H16A(0.94915) H16B(0.94915) H16C(0.94915)
 H16D(0.05085) H16E(0.05085) H16F(0.05085) H15A(0.6154) H15B(0.6154)
 H15C(0.6154) H15D(0.3846) H15E(0.3846) H15F(0.3846) H17A(0.94915)
 H17B(0.94915) H17C(0.94915) H17D(0.05085) H17E(0.05085) H17F(0.05085)
 S2A(0.3846)
4.a Rotating group:
 N2(H2A,H2B)
4.b Ternary CH refined with riding coordinates:
 C4(H4)
4.c Secondary CH2 refined with riding coordinates:
 C7(H7A,H7B), C6(H6A,H6B)
4.d Aromatic/amide H refined with riding coordinates:
 C9(H9), C13(H13), C10(H10), C12(H12)
4.e Idealised Me refined as rotating group:
 C14(H14A,H14B,H14C), C14(H14D,H14E,H14F), C16(H16A,H16B,H16C), C16(H16D,H16E,
 H16F), C15(H15A,H15B,H15C), C15(H15D,H15E,H15F), C17(H17A,H17B,H17C), C17(H17D,
 H17E,H17F)
;

loop_
_space_group_symop_operation_xyz
'x, y, z'
'-x, -y, -z'

loop_
_atom_site_label
_atom_site_type_symbol
_atom_site_fract_x
_atom_site_fract_y
_atom_site_fract_z
_atom_site_U_iso_or_equiv
_atom_site_adp_type
_atom_site_occupancy
_atom_site_site_symmetry_order
_atom_site_calc_flag
_atom_site_refinement_flags_posn
_atom_site_refinement_flags_adp
_atom_site_refinement_flags_occupancy
_atom_site_disorder_assembly
_atom_site_disorder_group
S5 S 0.43401(9) 0.28860(5) 0.47856(7) 0.0486(2) Uani 1 1 d . . . . .
S1 S 0.76547(8) -0.05590(6) 0.34727(7) 0.0499(2) Uani 1 1 d . . . . .
S3 S 1.12785(11) 0.66439(7) 0.10082(8) 0.0698(4) Uani 0.949(3) 1 d . U P A 1
S2 S 0.98129(14) 0.13438(11) 0.10751(12) 0.0584(3) Uani 0.6154 1 d . . P B 1
C8 C 0.5438(3) 0.31566(19) 0.2940(2) 0.0376(5) Uani 1 1 d . . . . .
C7 C 0.6744(3) -0.1845(2) 0.3744(3) 0.0460(6) Uani 1 1 d . . . . .
H7A H 0.563734 -0.219448 0.308525 0.055 Uiso 1 1 calc R . . . .
H7B H 0.754819 -0.241124 0.375323 0.055 Uiso 1 1 calc R . . . .
C4 C 0.4894(3) 0.22227(19) 0.3448(2) 0.0370(5) Uani 1 1 d . . . . .
H4 H 0.381384 0.174514 0.282538 0.044 Uiso 1 1 calc R . . . .
C3 C 0.6240(3) 0.1418(2) 0.3712(2) 0.0373(5) Uani 1 1 d . . . . .
C2 C 0.5879(3) 0.0248(2) 0.3224(2) 0.0379(5) Uani 1 1 d . . . . .
C6 C 0.3564(4) 0.1557(2) 0.5072(3) 0.0509(6) Uani 1 1 d . . . . .
H6A H 0.247554 0.116333 0.441578 0.061 Uiso 1 1 calc R . . . .
H6B H 0.443230 0.103410 0.509866 0.061 Uiso 1 1 calc R . . . .
N2 N 0.4276(3) -0.03503(18) 0.2498(2) 0.0558(6) Uani 1 1 d . . . . .
H2A H 0.417242 -0.102996 0.261567 0.067 Uiso 1 1 d GR . . . .
H2B H 0.348384 0.002270 0.267350 0.067 Uiso 1 1 d GR . . . .
C9 C 0.6630(3) 0.4156(2) 0.3658(3) 0.0495(6) Uani 1 1 d . . . . .
H9 H 0.705546 0.429134 0.449882 0.059 Uiso 1 1 calc R . . . .
F1 F 0.7122(3) 0.55134(18) 0.1415(2) 0.0960(7) Uani 1 1 d . . . . .
C3' C 0.7951(3) 0.1965(2) 0.4552(3) 0.0485(6) Uani 1 1 d . . . . .
C13 C 0.4804(3) 0.2991(2) 0.1693(3) 0.0493(6) Uani 1 1 d . . . . .
H13 H 0.398489 0.233418 0.119469 0.059 Uiso 1 1 calc R . . . .
C11 C 0.6551(4) 0.4738(3) 0.1927(3) 0.0605(8) Uani 1 1 d . . . . .
O1 O 1.1013(2) 0.0625(2) 0.1670(2) 0.0871(8) Uani 1 1 d . . . . .
O2 O 1.2973(3) 0.72594(19) 0.1083(2) 0.0804(7) Uani 1 1 d . U . . .
C10 C 0.7199(4) 0.4954(2) 0.3153(3) 0.0577(8) Uani 1 1 d . . . . .
H10 H 0.800323 0.562025 0.364009 0.069 Uiso 1 1 calc R . . . .
C12 C 0.5363(4) 0.3780(3) 0.1173(3) 0.0627(8) Uani 1 1 d . . . . .
H12 H 0.494131 0.366190 0.033391 0.075 Uiso 1 1 calc R . . . .
C14 C 0.9837(5) 0.2586(3) 0.2196(4) 0.0950(13) Uani 1 1 d . . . . .
H14A H 0.956881 0.235447 0.283298 0.142 Uiso 0.6154 1 calc GR . P B 1
H14B H 0.897160 0.303268 0.184378 0.142 Uiso 0.6154 1 calc GR . P B 1
H14C H 1.098302 0.305325 0.252769 0.142 Uiso 0.6154 1 calc GR . P B 1
H14D H 1.085994 0.298219 0.288981 0.142 Uiso 0.3846 1 calc GR . P B 2
H14E H 0.880720 0.287337 0.230264 0.142 Uiso 0.3846 1 calc GR . P B 2
H14F H 0.995714 0.272597 0.147559 0.142 Uiso 0.3846 1 calc GR . P B 2
C16 C 1.0354(6) 0.7677(4) 0.1842(5) 0.1105(16) Uani 1 1 d . U . . .
H16A H 1.112558 0.793748 0.267791 0.166 Uiso 0.9491 1 calc GR . P A 1
H16B H 0.922927 0.732269 0.179403 0.166 Uiso 0.9491 1 calc GR . P A 1
H16C H 1.020391 0.833137 0.150708 0.166 Uiso 0.9491 1 calc GR . P A 1
H16D H 1.053914 0.849966 0.222709 0.166 Uiso 0.0508 1 calc GR . P A 2
H16E H 0.958695 0.727752 0.213038 0.166 Uiso 0.0508 1 calc GR . P A 2
H16F H 0.982451 0.753600 0.097639 0.166 Uiso 0.0508 1 calc GR . P A 2
C15 C 0.7648(3) 0.0644(3) 0.0729(3) 0.0788(10) Uani 1 1 d . . . . .
H15A H 0.740627 -0.007107 0.009651 0.118 Uiso 0.6154 1 calc GR . P B 1
H15B H 0.682015 0.114667 0.045950 0.118 Uiso 0.6154 1 calc GR . P B 1
H15C H 0.754403 0.047752 0.144311 0.118 Uiso 0.6154 1 calc GR . P B 1
H15D H 0.774996 0.098692 0.010834 0.118 Uiso 0.3846 1 calc GR . P B 2
H15E H 0.665845 0.087642 0.094175 0.118 Uiso 0.3846 1 calc GR . P B 2
H15F H 0.748002 -0.019064 0.043077 0.118 Uiso 0.3846 1 calc GR . P B 2
C17 C 1.1776(5) 0.5736(3) 0.2001(4) 0.0940(12) Uani 1 1 d . U . . .
H17A H 1.222724 0.507373 0.164814 0.141 Uiso 0.9491 1 calc GR . P A 1
H17B H 1.072541 0.547365 0.212475 0.141 Uiso 0.9491 1 calc GR . P A 1
H17C H 1.264461 0.616850 0.276870 0.141 Uiso 0.9491 1 calc GR . P A 1
H17D H 1.160360 0.530772 0.118189 0.141 Uiso 0.0508 1 calc GR . P A 2
H17E H 1.077258 0.551926 0.220007 0.141 Uiso 0.0508 1 calc GR . P A 2
H17F H 1.281476 0.555915 0.255073 0.141 Uiso 0.0508 1 calc GR . P A 2
N1 N 0.9259(3) 0.2494(2) 0.5227(3) 0.0758(9) Uani 1 1 d . . . . .
S2A S 0.9636(2) 0.11333(17) 0.20572(17) 0.0533(4) Uani 0.3846 1 d . . P B 2
S3A S 1.203(3) 0.7251(16) 0.213(2) 0.088(8) Uani 0.051(3) 1 d . U P A 2

loop_
_atom_site_aniso_label
_atom_site_aniso_U_11
_atom_site_aniso_U_22
_atom_site_aniso_U_33
_atom_site_aniso_U_23
_atom_site_aniso_U_13
_atom_site_aniso_U_12
S5 0.0628(4) 0.0409(4) 0.0560(4) 0.0195(3) 0.0335(3) 0.0146(3)
S1 0.0509(4) 0.0500(4) 0.0720(5) 0.0329(3) 0.0377(3) 0.0228(3)
S3 0.0811(6) 0.0543(5) 0.0602(6) 0.0060(4) 0.0174(4) -0.0074(4)
S2 0.0524(6) 0.0672(8) 0.0640(8) 0.0229(6) 0.0264(5) 0.0176(5)
C8 0.0423(11) 0.0335(12) 0.0427(14) 0.0157(10) 0.0178(10) 0.0114(9)
C7 0.0529(13) 0.0422(13) 0.0597(17) 0.0260(12) 0.0303(12) 0.0222(11)
C4 0.0403(11) 0.0335(12) 0.0393(13) 0.0140(10) 0.0137(10) 0.0068(9)
C3 0.0374(11) 0.0402(13) 0.0399(13) 0.0185(10) 0.0152(10) 0.0086(9)
C2 0.0433(12) 0.0385(13) 0.0407(13) 0.0180(10) 0.0203(10) 0.0121(10)
C6 0.0657(15) 0.0443(14) 0.0538(17) 0.0214(12) 0.0293(13) 0.0124(12)
N2 0.0537(12) 0.0360(12) 0.0699(17) 0.0117(11) 0.0124(11) 0.0135(10)
C9 0.0628(15) 0.0372(14) 0.0494(16) 0.0124(11) 0.0212(12) 0.0055(12)
F1 0.1075(14) 0.0919(15) 0.1260(19) 0.0777(14) 0.0565(13) 0.0122(12)
C3' 0.0445(13) 0.0470(15) 0.0570(17) 0.0203(13) 0.0166(12) 0.0124(11)
C13 0.0534(14) 0.0502(15) 0.0467(16) 0.0199(12) 0.0161(12) 0.0072(11)
C11 0.0640(16) 0.0534(17) 0.088(2) 0.0442(17) 0.0393(16) 0.0171(14)
O1 0.0560(11) 0.0760(15) 0.1009(19) 0.0040(13) 0.0024(11) 0.0274(10)
O2 0.0985(15) 0.0599(13) 0.0864(17) -0.0006(12) 0.0552(13) -0.0039(12)
C10 0.0653(16) 0.0378(15) 0.076(2) 0.0216(14) 0.0295(15) 0.0053(12)
C12 0.0708(17) 0.077(2) 0.0546(18) 0.0384(16) 0.0255(15) 0.0185(16)
C14 0.086(2) 0.080(2) 0.108(3) 0.012(2) 0.026(2) 0.0353(19)
C16 0.124(3) 0.086(3) 0.172(5) 0.052(3) 0.102(3) 0.031(2)
C15 0.0543(16) 0.104(3) 0.073(2) 0.021(2) 0.0187(15) 0.0146(17)
C17 0.099(2) 0.067(2) 0.111(3) 0.034(2) 0.026(2) 0.0029(19)
N1 0.0515(13) 0.0707(18) 0.085(2) 0.0170(15) 0.0023(13) 0.0066(13)
S2A 0.0548(9) 0.0609(11) 0.0466(10) 0.0217(8) 0.0153(8) 0.0128(8)
S3A 0.115(15) 0.056(11) 0.093(16) 0.001(10) 0.055(12) 0.007(9)

loop_
_atom_type_symbol
_atom_type_description
_atom_type_scat_dispersion_real
_atom_type_scat_dispersion_imag
_atom_type_scat_source
C C 0.0033 0.0016 'International Tables Vol C Tables 4.2.6.8 and 6.1.1.4'
H H 0.0000 0.0000 'International Tables Vol C Tables 4.2.6.8 and 6.1.1.4'
F F 0.0171 0.0103 'International Tables Vol C Tables 4.2.6.8 and 6.1.1.4'
N N 0.0061 0.0033 'International Tables Vol C Tables 4.2.6.8 and 6.1.1.4'
O O 0.0106 0.0060 'International Tables Vol C Tables 4.2.6.8 and 6.1.1.4'
S S 0.1246 0.1234 'International Tables Vol C Tables 4.2.6.8 and 6.1.1.4'

loop_
_geom_angle_atom_site_label_1
_geom_angle_atom_site_label_2
_geom_angle_atom_site_label_3
_geom_angle
_geom_angle_site_symmetry_1
_geom_angle_site_symmetry_3
_geom_angle_publ_flag
C6 S5 C4 98.74(12) . . ?
C2 S1 C7 102.82(10) . . ?
O2 S3 C16 106.57(17) . . ?
O2 S3 C17 107.61(17) . . ?
C16 S3 C17 98.2(2) . . ?
O1 S2 C14 107.86(18) . . ?
O1 S2 C15 106.55(18) . . ?
C14 S2 C15 98.7(2) . . ?
C9 C8 C4 123.0(2) . . ?
C13 C8 C4 119.0(2) . . ?
C13 C8 C9 117.9(2) . . ?
C6 C7 S1 111.46(18) 2_656 . ?
C8 C4 S5 109.96(15) . . ?
C8 C4 C3 113.09(18) . . ?
C3 C4 S5 112.13(16) . . ?
C2 C3 C4 123.58(18) . . ?
C2 C3 C3' 120.74(19) . . ?
C3' C3 C4 115.7(2) . . ?
C3 C2 S1 118.19(16) . . ?
N2 C2 S1 116.90(17) . . ?
N2 C2 C3 124.79(19) . . ?
C7 C6 S5 110.04(18) 2_656 . ?
C10 C9 C8 121.5(3) . . ?
N1 C3' C3 173.9(3) . . ?
C12 C13 C8 121.3(2) . . ?
C10 C11 F1 118.6(3) . . ?
C10 C11 C12 123.3(3) . . ?
C12 C11 F1 118.1(3) . . ?
C11 C10 C9 118.0(3) . . ?
C11 C12 C13 118.0(3) . . ?
O1 S2A C14 110.9(2) . . ?
O1 S2A C15 104.90(18) . . ?
C14 S2A C15 99.34(19) . . ?
O2 S3A C17 99.2(9) . . ?
C16 S3A O2 112.7(15) . . ?
C16 S3A C17 112.1(12) . . ?

loop_
_geom_bond_atom_site_label_1
_geom_bond_atom_site_label_2
_geom_bond_distance
_geom_bond_site_symmetry_2
_geom_bond_publ_flag
S5 C4 1.834(3) . ?
S5 C6 1.821(3) . ?
S1 C7 1.808(3) . ?
S1 C2 1.771(2) . ?
S3 O2 1.484(2) . ?
S3 C16 1.769(4) . ?
S3 C17 1.773(4) . ?
S2 O1 1.466(2) . ?
S2 C14 1.750(4) . ?
S2 C15 1.769(3) . ?
C8 C4 1.503(3) . ?
C8 C9 1.386(3) . ?
C8 C13 1.384(4) . ?
C7 C6 1.499(4) 2_656 ?
C4 C3 1.509(3) . ?
C3 C2 1.352(3) . ?
C3 C3' 1.426(3) . ?
C2 N2 1.345(3) . ?
C9 C10 1.379(4) . ?
F1 C11 1.365(3) . ?
C3' N1 1.138(3) . ?
C13 C12 1.382(4) . ?
C11 C10 1.353(4) . ?
C11 C12 1.362(4) . ?
O1 S2A 1.462(3) . ?
O2 S3A 1.69(2) . ?
C14 S2A 1.695(4) . ?
C16 S3A 1.45(2) . ?
C15 S2A 1.806(3) . ?
C17 S3A 1.771(19) . ?
